data_1547342
loop_
_publ_author_name
'Nam, Dongsik'
'Huh, Jihyun'
'Lee, Jiyoung'
'Kwak, Ja Hun'
'Jeong, Hu Young'
'Choi, Kyungmin'
'Choe, Wonyoung'

_publ_section_title
;
 Cross-linking Zr-based Metal-Organic Polyhedra via Postsynthetic
 Polymerization
;
_journal_name_full 'Chem. Sci.'
_journal_paper_doi 10.1039/C7SC03847J
_journal_year 2017
_chemical_formula_sum 'C116 H126 Cl6 N8 O40 Zr12'
_chemical_formula_weight 3579.58
_chemical_name_systematic UMOP-1-NH2
_space_group_crystal_system cubic
_space_group_IT_number 225
_space_group_name_Hall '-F 4 2 3'
_space_group_name_H-M_alt 'F m -3 m'
_symmetry_space_group_name_Hall '-F 4 2 3'
_symmetry_space_group_name_H-M 'F m -3 m'
_atom_sites_solution_hydrogens geom
_audit_creation_method SHELXL-2014/7
_audit_update_record
;
2016-11-30 deposited with the CCDC.
2017-09-25 downloaded from the CCDC.
;
_cell_angle_alpha 90
_cell_angle_beta 90
_cell_angle_gamma 90
_cell_formula_units_Z 8
_cell_length_a 36.748(4)
_cell_length_b 36.748(4)
_cell_length_c 36.748(4)
_cell_measurement_reflns_used 180633
_cell_measurement_temperature 100(2)
_cell_measurement_theta_max 27.485
_cell_measurement_theta_min 1.544
_cell_volume 49625(9)
_computing_cell_refinement HKL3000
_computing_data_collection 'PAL ADSC Quantum-210 ADX Program'
_computing_data_reduction HKL3000
_computing_molecular_graphics ORTEP
_computing_publication_material CIFTAB
_computing_structure_refinement 'SHELXL-2014/7 (Sheldrick, 2014)'
_computing_structure_solution SHELXS
_diffrn_ambient_temperature 100(2)
_diffrn_measured_fraction_theta_full 0.996
_diffrn_measured_fraction_theta_max 0.984
_diffrn_measurement_device_type 'ADSC Q210 CCD area detector'
_diffrn_measurement_method 'omega scan'
_diffrn_radiation_type synchrotron
_diffrn_radiation_wavelength 0.70001
_diffrn_reflns_av_R_equivalents 0.0350
_diffrn_reflns_av_unetI/netI 0.0183
_diffrn_reflns_Laue_measured_fraction_full 0.996
_diffrn_reflns_Laue_measured_fraction_max 0.984
_diffrn_reflns_limit_h_max 42
_diffrn_reflns_limit_h_min -42
_diffrn_reflns_limit_k_max 48
_diffrn_reflns_limit_k_min -47
_diffrn_reflns_limit_l_max 47
_diffrn_reflns_limit_l_min -47
_diffrn_reflns_number 26230
_diffrn_reflns_point_group_measured_fraction_full 0.996
_diffrn_reflns_point_group_measured_fraction_max 0.984
_diffrn_reflns_theta_full 24.835
_diffrn_reflns_theta_max 27.485
_diffrn_reflns_theta_min 1.544
_diffrn_source 'PLSII 2D bending magnet'
_exptl_absorpt_coefficient_mu 0.559
_exptl_absorpt_correction_T_max 0.978
_exptl_absorpt_correction_T_min 0.973
_exptl_absorpt_correction_type multi-scan
_exptl_absorpt_process_details HKL3000
_exptl_crystal_colour yellow
_exptl_crystal_density_diffrn 0.958
_exptl_crystal_description cubic
_exptl_crystal_F_000 14240
_exptl_crystal_size_max 0.050
_exptl_crystal_size_mid 0.050
_exptl_crystal_size_min 0.040
_refine_diff_density_max 0.855
_refine_diff_density_min -0.507
_refine_diff_density_rms 0.092
_refine_ls_extinction_method none
_refine_ls_goodness_of_fit_ref 1.214
_refine_ls_hydrogen_treatment constr
_refine_ls_matrix_type full
_refine_ls_number_parameters 83
_refine_ls_number_reflns 2906
_refine_ls_number_restraints 0
_refine_ls_restrained_S_all 1.214
_refine_ls_R_factor_all 0.0968
_refine_ls_R_factor_gt 0.0758
_refine_ls_shift/su_max 0.000
_refine_ls_shift/su_mean 0.000
_refine_ls_structure_factor_coef Fsqd
_refine_ls_weighting_details 'w=1/[\s^2^(Fo^2^)+(0.2000P)^2^] where P=(Fo^2^+2Fc^2^)/3'
_refine_ls_weighting_scheme calc
_refine_ls_wR_factor_gt 0.2723
_refine_ls_wR_factor_ref 0.3085
_reflns_Friedel_coverage 0.000
_reflns_number_gt 1874
_reflns_number_total 2906
_reflns_threshold_expression 'I > 2\s(I)'
_cod_data_source_file c7sc03847j2.cif
_cod_data_source_block UMOP-1-NH2
_cod_original_cell_volume 49626(17)
_cod_database_code 1547342
_shelx_shelxl_version_number 2014/7
_shelx_space_group_comment
;
The symmetry employed for this shelxl refinement is uniquely defined
by the following loop, which should always be used as a source of
symmetry information in preference to the above space-group names.
They are only intended as comments.
;
_platon_squeeze_void_probe_radius 1.20

loop_
_space_group_symop_operation_xyz
'x, y, z'
'-x, -y, z'
'-x, y, -z'
'x, -y, -z'
'z, x, y'
'z, -x, -y'
'-z, -x, y'
'-z, x, -y'
'y, z, x'
'-y, z, -x'
'y, -z, -x'
'-y, -z, x'
'y, x, -z'
'-y, -x, -z'
'y, -x, z'
'-y, x, z'
'x, z, -y'
'-x, z, y'
'-x, -z, -y'
'x, -z, y'
'z, y, -x'
'z, -y, x'
'-z, y, x'
'-z, -y, -x'
'x, y+1/2, z+1/2'
'-x, -y+1/2, z+1/2'
'-x, y+1/2, -z+1/2'
'x, -y+1/2, -z+1/2'
'z, x+1/2, y+1/2'
'z, -x+1/2, -y+1/2'
'-z, -x+1/2, y+1/2'
'-z, x+1/2, -y+1/2'
'y, z+1/2, x+1/2'
'-y, z+1/2, -x+1/2'
'y, -z+1/2, -x+1/2'
'-y, -z+1/2, x+1/2'
'y, x+1/2, -z+1/2'
'-y, -x+1/2, -z+1/2'
'y, -x+1/2, z+1/2'
'-y, x+1/2, z+1/2'
'x, z+1/2, -y+1/2'
'-x, z+1/2, y+1/2'
'-x, -z+1/2, -y+1/2'
'x, -z+1/2, y+1/2'
'z, y+1/2, -x+1/2'
'z, -y+1/2, x+1/2'
'-z, y+1/2, x+1/2'
'-z, -y+1/2, -x+1/2'
'x+1/2, y, z+1/2'
'-x+1/2, -y, z+1/2'
'-x+1/2, y, -z+1/2'
'x+1/2, -y, -z+1/2'
'z+1/2, x, y+1/2'
'z+1/2, -x, -y+1/2'
'-z+1/2, -x, y+1/2'
'-z+1/2, x, -y+1/2'
'y+1/2, z, x+1/2'
'-y+1/2, z, -x+1/2'
'y+1/2, -z, -x+1/2'
'-y+1/2, -z, x+1/2'
'y+1/2, x, -z+1/2'
'-y+1/2, -x, -z+1/2'
'y+1/2, -x, z+1/2'
'-y+1/2, x, z+1/2'
'x+1/2, z, -y+1/2'
'-x+1/2, z, y+1/2'
'-x+1/2, -z, -y+1/2'
'x+1/2, -z, y+1/2'
'z+1/2, y, -x+1/2'
'z+1/2, -y, x+1/2'
'-z+1/2, y, x+1/2'
'-z+1/2, -y, -x+1/2'
'x+1/2, y+1/2, z'
'-x+1/2, -y+1/2, z'
'-x+1/2, y+1/2, -z'
'x+1/2, -y+1/2, -z'
'z+1/2, x+1/2, y'
'z+1/2, -x+1/2, -y'
'-z+1/2, -x+1/2, y'
'-z+1/2, x+1/2, -y'
'y+1/2, z+1/2, x'
'-y+1/2, z+1/2, -x'
'y+1/2, -z+1/2, -x'
'-y+1/2, -z+1/2, x'
'y+1/2, x+1/2, -z'
'-y+1/2, -x+1/2, -z'
'y+1/2, -x+1/2, z'
'-y+1/2, x+1/2, z'
'x+1/2, z+1/2, -y'
'-x+1/2, z+1/2, y'
'-x+1/2, -z+1/2, -y'
'x+1/2, -z+1/2, y'
'z+1/2, y+1/2, -x'
'z+1/2, -y+1/2, x'
'-z+1/2, y+1/2, x'
'-z+1/2, -y+1/2, -x'
'-x, -y, -z'
'x, y, -z'
'x, -y, z'
'-x, y, z'
'-z, -x, -y'
'-z, x, y'
'z, x, -y'
'z, -x, y'
'-y, -z, -x'
'y, -z, x'
'-y, z, x'
'y, z, -x'
'-y, -x, z'
'y, x, z'
'-y, x, -z'
'y, -x, -z'
'-x, -z, y'
'x, -z, -y'
'x, z, y'
'-x, z, -y'
'-z, -y, x'
'-z, y, -x'
'z, -y, -x'
'z, y, x'
'-x, -y+1/2, -z+1/2'
'x, y+1/2, -z+1/2'
'x, -y+1/2, z+1/2'
'-x, y+1/2, z+1/2'
'-z, -x+1/2, -y+1/2'
'-z, x+1/2, y+1/2'
'z, x+1/2, -y+1/2'
'z, -x+1/2, y+1/2'
'-y, -z+1/2, -x+1/2'
'y, -z+1/2, x+1/2'
'-y, z+1/2, x+1/2'
'y, z+1/2, -x+1/2'
'-y, -x+1/2, z+1/2'
'y, x+1/2, z+1/2'
'-y, x+1/2, -z+1/2'
'y, -x+1/2, -z+1/2'
'-x, -z+1/2, y+1/2'
'x, -z+1/2, -y+1/2'
'x, z+1/2, y+1/2'
'-x, z+1/2, -y+1/2'
'-z, -y+1/2, x+1/2'
'-z, y+1/2, -x+1/2'
'z, -y+1/2, -x+1/2'
'z, y+1/2, x+1/2'
'-x+1/2, -y, -z+1/2'
'x+1/2, y, -z+1/2'
'x+1/2, -y, z+1/2'
'-x+1/2, y, z+1/2'
'-z+1/2, -x, -y+1/2'
'-z+1/2, x, y+1/2'
'z+1/2, x, -y+1/2'
'z+1/2, -x, y+1/2'
'-y+1/2, -z, -x+1/2'
'y+1/2, -z, x+1/2'
'-y+1/2, z, x+1/2'
'y+1/2, z, -x+1/2'
'-y+1/2, -x, z+1/2'
'y+1/2, x, z+1/2'
'-y+1/2, x, -z+1/2'
'y+1/2, -x, -z+1/2'
'-x+1/2, -z, y+1/2'
'x+1/2, -z, -y+1/2'
'x+1/2, z, y+1/2'
'-x+1/2, z, -y+1/2'
'-z+1/2, -y, x+1/2'
'-z+1/2, y, -x+1/2'
'z+1/2, -y, -x+1/2'
'z+1/2, y, x+1/2'
'-x+1/2, -y+1/2, -z'
'x+1/2, y+1/2, -z'
'x+1/2, -y+1/2, z'
'-x+1/2, y+1/2, z'
'-z+1/2, -x+1/2, -y'
'-z+1/2, x+1/2, y'
'z+1/2, x+1/2, -y'
'z+1/2, -x+1/2, y'
'-y+1/2, -z+1/2, -x'
'y+1/2, -z+1/2, x'
'-y+1/2, z+1/2, x'
'y+1/2, z+1/2, -x'
'-y+1/2, -x+1/2, z'
'y+1/2, x+1/2, z'
'-y+1/2, x+1/2, -z'
'y+1/2, -x+1/2, -z'
'-x+1/2, -z+1/2, y'
'x+1/2, -z+1/2, -y'
'x+1/2, z+1/2, y'
'-x+1/2, z+1/2, -y'
'-z+1/2, -y+1/2, x'
'-z+1/2, y+1/2, -x'
'z+1/2, -y+1/2, -x'
'z+1/2, y+1/2, x'

loop_
_atom_site_label
_atom_site_type_symbol
_atom_site_fract_x
_atom_site_fract_y
_atom_site_fract_z
_atom_site_U_iso_or_equiv
_atom_site_adp_type
_atom_site_occupancy
_atom_site_site_symmetry_order
_atom_site_calc_flag
_atom_site_refinement_flags_posn
_atom_site_refinement_flags_adp
_atom_site_refinement_flags_occupancy
C1 C 0.19423(11) 0.10749(16) 0.19423(11) 0.1078(19) Uani 1 2 d S T P
C2 C 0.22335(11) 0.11036(16) 0.22335(11) 0.1075(19) Uani 1 2 d S T P
C3 C 0.21263(16) 0.11049(16) 0.25952(15) 0.136(2) Uani 1 1 d . . .
C1C C 0.08640(16) 0.08640(16) 0.2325(2) 0.205(8) Uani 1 2 d S T P
H1C H 0.0970 0.0970 0.2536 0.246 Uiso 1 2 calc R U P
C2C C 0.09820(17) 0.05710(18) 0.2151(2) 0.171(3) Uani 1 1 d . . .
H2C H 0.1181 0.0420 0.2217 0.206 Uiso 1 1 calc R U .
C3C C 0.07652(18) 0.05332(13) 0.1867(2) 0.146(2) Uani 1 1 d . . .
H3C H 0.0789 0.0349 0.1688 0.175 Uiso 1 1 calc R U .
Cl1 Cl 0.0000 0.11458(6) 0.11458(6) 0.1225(9) Uani 1 4 d S T P
N1 N 0.1784(4) 0.1131(7) 0.2738(5) 0.183(13) Uani 0.25 1 d . . P
H1A H 0.1595 0.1151 0.2592 0.219 Uiso 0.25 1 calc R U P
H1B H 0.1753 0.1129 0.2975 0.219 Uiso 0.25 1 calc R U P
O1 O 0.16142(8) 0.10566(8) 0.20564(8) 0.0973(8) Uani 1 1 d . . .
O1C O 0.14394(8) 0.14394(8) 0.14394(8) 0.0897(17) Uani 1 6 d S T P
O2C O 0.07676(9) 0.13577(6) 0.13577(6) 0.0844(10) Uani 1 2 d S T P
H2C0 H 0.0520 0.1305 0.1305 0.101 Uiso 1 2 calc R U P
Zr1 Zr 0.11094(2) 0.11094(2) 0.17523(2) 0.0824(4) Uani 1 2 d S T P

loop_
_atom_site_aniso_label
_atom_site_aniso_U_11
_atom_site_aniso_U_22
_atom_site_aniso_U_33
_atom_site_aniso_U_23
_atom_site_aniso_U_13
_atom_site_aniso_U_12
C1 0.113(3) 0.097(4) 0.113(3) -0.0038(19) -0.038(4) -0.0038(19)
C2 0.104(3) 0.115(4) 0.104(3) 0.0038(19) -0.035(4) 0.0038(19)
C3 0.118(4) 0.184(5) 0.107(3) 0.006(3) -0.042(3) -0.009(3)
C1C 0.275(12) 0.275(12) 0.066(4) -0.003(2) -0.003(2) -0.195(13)
C2C 0.100(4) 0.155(6) 0.259(9) 0.110(6) -0.012(5) 0.000(4)
C3C 0.157(5) 0.111(3) 0.170(5) -0.023(3) 0.074(4) -0.032(4)
Cl1 0.1009(16) 0.1333(14) 0.1333(14) 0.0112(13) 0.000 0.000
N1 0.053(7) 0.39(4) 0.108(13) -0.064(15) -0.023(7) 0.017(11)
O1 0.0856(17) 0.114(2) 0.0918(17) -0.0050(13) -0.0176(14) -0.0040(14)
O1C 0.0897(17) 0.0897(17) 0.0897(17) -0.0122(15) -0.0122(15) -0.0122(15)
O2C 0.0818(19) 0.0857(13) 0.0857(13) -0.0078(16) -0.0060(11) -0.0060(11)
Zr1 0.0855(4) 0.0855(4) 0.0764(5) -0.00541(15) -0.00541(15) -0.0058(2)

loop_
_atom_type_symbol
_atom_type_description
_atom_type_scat_dispersion_real
_atom_type_scat_dispersion_imag
_atom_type_scat_source
C C 0.0030 0.0016 'International Tables Vol C Tables 4.2.6.8 and 6.1.1.4'
H H 0.0000 0.0000 'International Tables Vol C Tables 4.2.6.8 and 6.1.1.4'
N N 0.0059 0.0032 'International Tables Vol C Tables 4.2.6.8 and 6.1.1.4'
O O 0.0105 0.0059 'International Tables Vol C Tables 4.2.6.8 and 6.1.1.4'
Cl Cl 0.1456 0.1550 'International Tables Vol C Tables 4.2.6.8 and 6.1.1.4'
Zr Zr -3.5084 0.5477 'International Tables Vol C Tables 4.2.6.8 and 6.1.1.4'

loop_
_geom_angle_atom_site_label_1
_geom_angle_atom_site_label_2
_geom_angle_atom_site_label_3
_geom_angle
_geom_angle_site_symmetry_1
_geom_angle_site_symmetry_3
O1 C1 O1 128.0(5) 120 .
O1 C1 C2 115.9(3) 120 .
O1 C1 C2 115.9(3) . .
C3 C2 C3 123.0(7) . 120
C3 C2 C1 118.4(3) . .
C3 C2 C1 118.4(3) 120 .
N1 C3 C2 129.1(8) . .
N1 C3 C3 112.3(7) . 166
C2 C3 C3 118.5(3) . 166
C2C C1C C2C 107.4(9) 110 .
C2C C1C Zr1 76.4(5) 110 .
C2C C1C Zr1 76.4(5) . .
C3C C2C C1C 105.6(6) . .
C3C C2C Zr1 74.5(4) . .
C1C C2C Zr1 72.7(5) . .
C3C C3C C2C 110.6(4) 110 .
C3C C3C Zr1 76.06(14) 110 .
C2C C3C Zr1 74.9(4) . .
C1 O1 Zr1 129.2(3) . .
Zr1 O1C Zr1 108.01(15) . 9
Zr1 O1C Zr1 108.01(15) . 5
Zr1 O1C Zr1 108.01(15) 9 5
Zr1 O2C Zr1 103.69(14) . 9
O1C Zr1 O2C 73.44(12) . .
O1C Zr1 O2C 73.44(12) . 5
O2C Zr1 O2C 92.40(17) . 5
O1C Zr1 O1 80.65(13) . .
O2C Zr1 O1 153.34(11) . .
O2C Zr1 O1 86.08(11) 5 .
O1C Zr1 O1 80.65(13) . 110
O2C Zr1 O1 86.08(11) . 110
O2C Zr1 O1 153.34(11) 5 110
O1 Zr1 O1 83.58(15) . 110
O1C Zr1 C1C 155.1(2) . .
O2C Zr1 C1C 121.63(12) . .
O2C Zr1 C1C 121.63(12) 5 .
O1 Zr1 C1C 80.81(16) . .
O1 Zr1 C1C 80.81(16) 110 .
O1C Zr1 C3C 152.59(18) . .
O2C Zr1 C3C 100.3(2) . .
O2C Zr1 C3C 80.31(14) 5 .
O1 Zr1 C3C 105.6(2) . .
O1 Zr1 C3C 126.17(15) 110 .
C1C Zr1 C3C 50.3(2) . .
O1C Zr1 C3C 152.59(18) . 110
O2C Zr1 C3C 80.31(14) . 110
O2C Zr1 C3C 100.3(2) 5 110
O1 Zr1 C3C 126.17(15) . 110
O1 Zr1 C3C 105.6(2) 110 110
C1C Zr1 C3C 50.3(2) . 110
C3C Zr1 C3C 27.9(3) . 110
O1C Zr1 C2C 154.03(15) . .
O2C Zr1 C2C 128.88(17) . .
O2C Zr1 C2C 90.7(2) 5 .
O1 Zr1 C2C 77.78(18) . .
O1 Zr1 C2C 110.9(2) 110 .
C1C Zr1 C2C 30.9(2) . .
C3C Zr1 C2C 30.6(2) . .
C3C Zr1 C2C 49.03(17) 110 .
O1C Zr1 C2C 154.03(15) . 110
O2C Zr1 C2C 90.7(2) . 110
O2C Zr1 C2C 128.87(17) 5 110
O1 Zr1 C2C 110.9(2) . 110
O1 Zr1 C2C 77.78(18) 110 110
C1C Zr1 C2C 30.9(2) . 110
C3C Zr1 C2C 49.03(17) . 110
C3C Zr1 C2C 30.6(2) 110 110
C2C Zr1 C2C 50.4(3) . 110
O1C Zr1 Zr1 36.00(7) . 9
O2C Zr1 Zr1 38.16(7) . 9
O2C Zr1 Zr1 86.30(8) 5 9
O1 Zr1 Zr1 115.25(8) . 9
O1 Zr1 Zr1 76.12(8) 110 9
C1C Zr1 Zr1 149.75(2) . 9
C3C Zr1 Zr1 135.85(19) . 9
C3C Zr1 Zr1 118.46(12) 110 9
C2C Zr1 Zr1 166.33(17) . 9
C2C Zr1 Zr1 123.07(18) 110 9
O1C Zr1 Zr1 36.00(7) . 5
O2C Zr1 Zr1 86.30(8) . 5
O2C Zr1 Zr1 38.16(7) 5 5
O1 Zr1 Zr1 76.12(8) . 5
O1 Zr1 Zr1 115.25(8) 110 5
C1C Zr1 Zr1 149.75(2) . 5
C3C Zr1 Zr1 118.46(12) . 5
C3C Zr1 Zr1 135.85(19) 110 5
C2C Zr1 Zr1 123.07(18) . 5
C2C Zr1 Zr1 166.33(17) 110 5
Zr1 Zr1 Zr1 60.0 9 5

loop_
_geom_bond_atom_site_label_1
_geom_bond_atom_site_label_2
_geom_bond_distance
_geom_bond_site_symmetry_2
C1 O1 1.278(4) 120
C1 O1 1.278(4) .
C1 C2 1.517(8) .
C2 C3 1.386(6) .
C2 C3 1.386(6) 120
C3 N1 1.365(16) .
C3 C3 1.447(10) 166
C1C C2C 1.325(9) 110
C1C C2C 1.325(9) .
C1C Zr1 2.462(8) .
C2C C3C 1.320(9) .
C2C Zr1 2.507(6) .
C3C C3C 1.206(11) 110
C3C Zr1 2.502(5) .
O1 Zr1 2.174(3) .
O1C Zr1 2.065(2) .
O1C Zr1 2.065(2) 9
O1C Zr1 2.065(2) 5
O2C Zr1 2.124(2) .
O2C Zr1 2.125(2) 9
Zr1 O2C 2.125(2) 5
Zr1 O1 2.174(3) 110
Zr1 C3C 2.502(5) 110
Zr1 C2C 2.507(6) 110
Zr1 Zr1 3.3411(10) 9
Zr1 Zr1 3.3411(10) 5

loop_
_platon_squeeze_void_nr
_platon_squeeze_void_average_x
_platon_squeeze_void_average_y
_platon_squeeze_void_average_z
_platon_squeeze_void_volume
_platon_squeeze_void_count_electrons
_platon_squeeze_void_content
1 -0.019 -0.045 -0.024 26452 4404 ' '
2 0.250 0.250 0.250 329 110 ' '
3 0.750 0.250 0.250 329 110 ' '
4 0.250 0.250 0.750 329 110 ' '
5 0.750 0.250 0.750 329 110 ' '
6 0.250 0.750 0.250 329 110 ' '
7 0.750 0.750 0.250 329 110 ' '
8 0.250 0.750 0.750 329 110 ' '
9 0.750 0.750 0.750 329 110 ' '
